data_4327763
loop_
_publ_author_name
'Zhiwei Liu'
'Peter I. Djurovich'
'Matthew T. Whited'
'Mark E. Thompson'

_publ_contact_author_address
;Department of Chemistry
University of Southern California
Los Angeles, CA 90089
;
_publ_contact_author_email met@usc.edu
_publ_contact_author_fax '(+1) 213-740-8594'
_publ_contact_author_name 'Mark E. Thompson'
_publ_section_title
;
 Cu4I4 Clusters Supported by P^N-type Ligands: New Structures with Tunable
 Emission Colors
;
_journal_name_full 'Inorganic Chemistry'
_journal_page_first 230
_journal_page_last 236
_journal_paper_doi 10.1021/ic2015226
_journal_volume 51
_journal_year 2012
_chemical_formula_moiety 'C24 H40 Cu4 I4 N2 P2'
_chemical_formula_sum 'C24 H40 Cu4 I4 N2 P2'
_chemical_formula_weight 1180.28
_chemical_name_systematic
; 
 ? 
;
_space_group_IT_number 14
_symmetry_cell_setting monoclinic
_symmetry_space_group_name_Hall '-P 2ybc'
_symmetry_space_group_name_H-M 'P 1 21/c 1'
_atom_sites_solution_hydrogens geom
_atom_sites_solution_primary direct
_atom_sites_solution_secondary difmap
_audit_creation_method SHELXL-97
_cell_angle_alpha 90.00
_cell_angle_beta 100.709(2)
_cell_angle_gamma 90.00
_cell_formula_units_Z 2
_cell_length_a 10.5492(15)
_cell_length_b 9.4558(13)
_cell_length_c 17.416(2)
_cell_measurement_reflns_used 7107
_cell_measurement_temperature 143(2)
_cell_measurement_theta_max 27.56
_cell_measurement_theta_min 2.38
_cell_volume 1707.0(4)
_computing_cell_refinement 'Bruker SMART'
_computing_data_collection 'Bruker SMART'
_computing_data_reduction 'Bruker SAINT'
_computing_molecular_graphics 'Bruker SHELXTL'
_computing_publication_material 'Bruker SHELXTL'
_computing_structure_refinement 'SHELXL-97 (Sheldrick, 2008)'
_computing_structure_solution 'SHELXS-97 (Sheldrick, 2008)'
_diffrn_ambient_temperature 143(2)
_diffrn_measured_fraction_theta_full 0.998
_diffrn_measured_fraction_theta_max 0.975
_diffrn_measurement_device_type 'CCD area detector'
_diffrn_measurement_method 'phi and omega scans'
_diffrn_radiation_monochromator graphite
_diffrn_radiation_source 'fine-focus sealed tube'
_diffrn_radiation_type MoK\a
_diffrn_radiation_wavelength 0.71073
_diffrn_reflns_av_R_equivalents 0.0212
_diffrn_reflns_av_sigmaI/netI 0.0254
_diffrn_reflns_limit_h_max 13
_diffrn_reflns_limit_h_min -13
_diffrn_reflns_limit_k_max 4
_diffrn_reflns_limit_k_min -12
_diffrn_reflns_limit_l_max 22
_diffrn_reflns_limit_l_min -22
_diffrn_reflns_number 10085
_diffrn_reflns_theta_full 25.00
_diffrn_reflns_theta_max 27.51
_diffrn_reflns_theta_min 1.96
_exptl_absorpt_coefficient_mu 6.186
_exptl_absorpt_correction_T_max 0.7456
_exptl_absorpt_correction_T_min 0.5492
_exptl_absorpt_correction_type multi-scan
_exptl_absorpt_process_details 'Bruker SADABS'
_exptl_crystal_colour colorless
_exptl_crystal_density_diffrn 2.296
_exptl_crystal_description prism
_exptl_crystal_F_000 1112
_exptl_crystal_size_max 0.20
_exptl_crystal_size_mid 0.12
_exptl_crystal_size_min 0.10
_refine_diff_density_max 0.913
_refine_diff_density_min -0.491
_refine_diff_density_rms 0.101
_refine_ls_extinction_method none
_refine_ls_goodness_of_fit_ref 1.461
_refine_ls_hydrogen_treatment constr
_refine_ls_matrix_type full
_refine_ls_number_parameters 167
_refine_ls_number_reflns 3828
_refine_ls_number_restraints 0
_refine_ls_restrained_S_all 1.461
_refine_ls_R_factor_all 0.0271
_refine_ls_R_factor_gt 0.0231
_refine_ls_shift/su_max 0.000
_refine_ls_shift/su_mean 0.000
_refine_ls_structure_factor_coef Fsqd
_refine_ls_weighting_details 'calc w=1/[\s^2^(Fo^2^)+(0.0000P)^2^+0.0000P] where P=(Fo^2^+2Fc^2^)/3'
_refine_ls_weighting_scheme calc
_refine_ls_wR_factor_gt 0.0410
_refine_ls_wR_factor_ref 0.0419
_reflns_number_gt 3449
_reflns_number_total 3828
_reflns_threshold_expression >2sigma(I)
_cod_data_source_file ic2015226_si_001_4.cif
_cod_data_source_block zl15
_cod_original_sg_symbol_Hall -P2ybc
_cod_database_code 4327763

loop_
_symmetry_equiv_pos_as_xyz
'x, y, z'
'-x, y+1/2, -z+1/2'
'-x, -y, -z'
'x, -y-1/2, z-1/2'

loop_
_atom_site_label
_atom_site_type_symbol
_atom_site_fract_x
_atom_site_fract_y
_atom_site_fract_z
_atom_site_U_iso_or_equiv
_atom_site_adp_type
_atom_site_occupancy
_atom_site_symmetry_multiplicity
_atom_site_calc_flag
_atom_site_refinement_flags
Cu1 Cu 0.03064(4) 0.31810(4) 0.04554(2) 0.03392(10) Uani 1 1 d .
Cu2 Cu 0.17327(4) 0.54682(4) 0.06251(2) 0.03610(10) Uani 1 1 d .
I1 I 0.263701(18) 0.32122(2) 0.140594(11) 0.03002(6) Uani 1 1 d .
I2 I -0.083978(18) 0.56705(2) 0.087412(11) 0.02710(6) Uani 1 1 d .
N1 N -0.0612(2) 0.1467(2) 0.07634(13) 0.0245(5) Uani 1 1 d .
P1 P 0.27809(7) 0.75125(8) 0.08426(5) 0.02672(17) Uani 1 1 d .
C1 C -0.0395(3) 0.1189(3) 0.15416(17) 0.0324(7) Uani 1 1 d .
H1 H 0.0188 0.1780 0.1879 0.039 Uiso 1 1 calc R
C2 C -0.0974(3) 0.0099(3) 0.18662(18) 0.0339(7) Uani 1 1 d .
H2 H -0.0790 -0.0057 0.2415 0.041 Uiso 1 1 calc R
C3 C -0.1828(3) -0.0769(3) 0.13849(18) 0.0343(7) Uani 1 1 d .
H3 H -0.2248 -0.1525 0.1595 0.041 Uiso 1 1 calc R
C4 C -0.2057(3) -0.0512(3) 0.05922(17) 0.0293(7) Uani 1 1 d .
H4 H -0.2629 -0.1104 0.0248 0.035 Uiso 1 1 calc R
C5 C -0.1450(3) 0.0618(3) 0.02975(16) 0.0247(6) Uani 1 1 d .
C6 C 0.1727(3) 0.9070(3) 0.05579(15) 0.0245(6) Uani 1 1 d .
H6A H 0.0899 0.8914 0.0734 0.029 Uiso 1 1 calc R
H6B H 0.2141 0.9911 0.0837 0.029 Uiso 1 1 calc R
C7 C 0.4207(3) 0.7697(3) 0.03729(19) 0.0351(8) Uani 1 1 d .
H7 H 0.4536 0.8690 0.0442 0.042 Uiso 1 1 calc R
C8 C 0.3889(3) 0.7351(4) -0.0498(2) 0.0462(9) Uani 1 1 d .
H8A H 0.4677 0.7401 -0.0718 0.069 Uiso 1 1 calc R
H8B H 0.3258 0.8035 -0.0764 0.069 Uiso 1 1 calc R
H8C H 0.3526 0.6396 -0.0570 0.069 Uiso 1 1 calc R
C9 C 0.5258(3) 0.6676(4) 0.0787(2) 0.0498(10) Uani 1 1 d .
H9A H 0.4904 0.5717 0.0779 0.075 Uiso 1 1 calc R
H9B H 0.5545 0.6980 0.1329 0.075 Uiso 1 1 calc R
H9C H 0.5992 0.6684 0.0515 0.075 Uiso 1 1 calc R
C10 C 0.3382(3) 0.7910(4) 0.18895(18) 0.0398(8) Uani 1 1 d .
H10 H 0.3885 0.7070 0.2125 0.048 Uiso 1 1 calc R
C11 C 0.4272(3) 0.9202(4) 0.2042(2) 0.0522(10) Uani 1 1 d .
H11A H 0.3800 1.0050 0.1829 0.078 Uiso 1 1 calc R
H11B H 0.5019 0.9064 0.1789 0.078 Uiso 1 1 calc R
H11C H 0.4568 0.9317 0.2607 0.078 Uiso 1 1 calc R
C12 C 0.2231(4) 0.8087(5) 0.2304(2) 0.0652(12) Uani 1 1 d .
H12A H 0.2537 0.8089 0.2871 0.098 Uiso 1 1 calc R
H12B H 0.1627 0.7302 0.2161 0.098 Uiso 1 1 calc R
H12C H 0.1794 0.8984 0.2144 0.098 Uiso 1 1 calc R

loop_
_atom_site_aniso_label
_atom_site_aniso_U_11
_atom_site_aniso_U_22
_atom_site_aniso_U_33
_atom_site_aniso_U_23
_atom_site_aniso_U_13
_atom_site_aniso_U_12
Cu1 0.0317(2) 0.0285(2) 0.0387(2) 0.00396(18) -0.00098(17) -0.00529(17)
Cu2 0.0330(2) 0.0235(2) 0.0486(2) 0.00111(18) -0.00096(18) -0.00364(17)
I1 0.02580(11) 0.02736(11) 0.03361(12) 0.00117(9) -0.00306(8) 0.00165(8)
I2 0.02692(11) 0.02688(11) 0.02713(11) -0.00185(8) 0.00405(8) 0.00324(8)
N1 0.0224(12) 0.0242(13) 0.0257(13) -0.0030(11) 0.0012(10) 0.0024(10)
P1 0.0244(4) 0.0216(4) 0.0317(4) 0.0014(3) -0.0010(3) 0.0013(3)
C1 0.0340(18) 0.0356(18) 0.0255(16) -0.0045(14) 0.0005(13) 0.0014(15)
C2 0.0383(18) 0.0374(18) 0.0260(16) 0.0031(15) 0.0059(14) 0.0020(15)
C3 0.0378(18) 0.0287(17) 0.0379(18) 0.0044(15) 0.0107(14) 0.0009(15)
C4 0.0308(17) 0.0235(16) 0.0320(17) -0.0043(14) 0.0017(13) -0.0004(13)
C5 0.0214(14) 0.0227(15) 0.0287(15) -0.0009(13) 0.0010(12) 0.0073(12)
C6 0.0236(15) 0.0224(15) 0.0253(15) -0.0033(13) -0.0013(12) 0.0015(12)
C7 0.0241(16) 0.0253(16) 0.056(2) -0.0022(16) 0.0078(15) 0.0016(13)
C8 0.041(2) 0.048(2) 0.055(2) -0.0047(19) 0.0229(17) 0.0069(18)
C9 0.0288(18) 0.038(2) 0.080(3) -0.002(2) 0.0030(18) 0.0119(16)
C10 0.045(2) 0.0339(19) 0.0328(18) 0.0038(16) -0.0118(15) 0.0028(16)
C11 0.048(2) 0.045(2) 0.053(2) -0.0099(19) -0.0187(18) 0.0003(18)
C12 0.084(3) 0.083(3) 0.030(2) 0.004(2) 0.012(2) -0.011(3)

loop_
_atom_type_symbol
_atom_type_description
_atom_type_scat_dispersion_real
_atom_type_scat_dispersion_imag
_atom_type_scat_source
C C 0.0033 0.0016 'International Tables Vol C Tables 4.2.6.8 and 6.1.1.4'
H H 0.0000 0.0000 'International Tables Vol C Tables 4.2.6.8 and 6.1.1.4'
N N 0.0061 0.0033 'International Tables Vol C Tables 4.2.6.8 and 6.1.1.4'
P P 0.1023 0.0942 'International Tables Vol C Tables 4.2.6.8 and 6.1.1.4'
Cu Cu 0.3201 1.2651 'International Tables Vol C Tables 4.2.6.8 and 6.1.1.4'
I I -0.4742 1.8119 'International Tables Vol C Tables 4.2.6.8 and 6.1.1.4'

loop_
_geom_angle_atom_site_label_1
_geom_angle_atom_site_label_2
_geom_angle_atom_site_label_3
_geom_angle
_geom_angle_site_symmetry_1
_geom_angle_site_symmetry_3
N1 Cu1 Cu2 158.44(7) . .
N1 Cu1 I1 105.94(6) . .
Cu2 Cu1 I1 58.853(13) . .
N1 Cu1 I2 137.53(7) . 3_565
Cu2 Cu1 I2 63.860(14) . 3_565
I1 Cu1 I2 102.111(16) . 3_565
N1 Cu1 I2 110.77(7) . .
Cu2 Cu1 I2 62.870(16) . .
I1 Cu1 I2 102.658(15) . .
I2 Cu1 I2 93.084(15) 3_565 .
N1 Cu1 Cu2 101.14(6) . 3_565
Cu2 Cu1 Cu2 92.932(18) . 3_565
I1 Cu1 Cu2 151.786(18) . 3_565
I2 Cu1 Cu2 60.817(14) 3_565 3_565
I2 Cu1 Cu2 59.457(13) . 3_565
P1 Cu2 I1 119.93(3) . .
P1 Cu2 Cu1 173.51(3) . .
I1 Cu2 Cu1 62.046(15) . .
P1 Cu2 I2 124.03(3) . 3_565
I1 Cu2 I2 101.362(16) . 3_565
Cu1 Cu2 I2 59.617(13) . 3_565
P1 Cu2 I2 112.04(3) . .
I1 Cu2 I2 104.058(15) . .
Cu1 Cu2 I2 61.747(14) . .
I2 Cu2 I2 90.163(13) 3_565 .
P1 Cu2 Cu1 90.76(3) . 3_565
I1 Cu2 Cu1 149.112(17) . 3_565
Cu1 Cu2 Cu1 87.067(18) . 3_565
I2 Cu2 Cu1 58.928(13) 3_565 3_565
I2 Cu2 Cu1 56.612(14) . 3_565
Cu2 I1 Cu1 59.101(13) . .
Cu1 I2 Cu1 86.915(14) 3_565 .
Cu1 I2 Cu2 56.522(14) 3_565 3_565
Cu1 I2 Cu2 61.614(12) . 3_565
Cu1 I2 Cu2 62.571(12) 3_565 .
Cu1 I2 Cu2 55.383(12) . .
Cu2 I2 Cu2 89.836(13) 3_565 .
C5 N1 C1 117.1(3) . .
C5 N1 Cu1 127.84(19) . .
C1 N1 Cu1 115.0(2) . .
C7 P1 C10 104.95(15) . .
C7 P1 C6 107.64(14) . .
C10 P1 C6 100.38(14) . .
C7 P1 Cu2 115.23(11) . .
C10 P1 Cu2 114.35(11) . .
C6 P1 Cu2 112.95(9) . .
N1 C1 C2 123.4(3) . .
N1 C1 H1 118.3 . .
C2 C1 H1 118.3 . .
C1 C2 C3 119.1(3) . .
C1 C2 H2 120.5 . .
C3 C2 H2 120.5 . .
C4 C3 C2 118.5(3) . .
C4 C3 H3 120.8 . .
C2 C3 H3 120.8 . .
C3 C4 C5 119.8(3) . .
C3 C4 H4 120.1 . .
C5 C4 H4 120.1 . .
N1 C5 C4 122.0(3) . .
N1 C5 C6 117.9(3) . 3_565
C4 C5 C6 120.1(3) . 3_565
C5 C6 P1 114.8(2) 3_565 .
C5 C6 H6A 108.6 3_565 .
P1 C6 H6A 108.6 . .
C5 C6 H6B 108.6 3_565 .
P1 C6 H6B 108.6 . .
H6A C6 H6B 107.5 . .
C8 C7 C9 109.6(3) . .
C8 C7 P1 111.9(2) . .
C9 C7 P1 107.9(2) . .
C8 C7 H7 109.1 . .
C9 C7 H7 109.1 . .
P1 C7 H7 109.1 . .
C7 C8 H8A 109.5 . .
C7 C8 H8B 109.5 . .
H8A C8 H8B 109.5 . .
C7 C8 H8C 109.5 . .
H8A C8 H8C 109.5 . .
H8B C8 H8C 109.5 . .
C7 C9 H9A 109.5 . .
C7 C9 H9B 109.5 . .
H9A C9 H9B 109.5 . .
C7 C9 H9C 109.5 . .
H9A C9 H9C 109.5 . .
H9B C9 H9C 109.5 . .
C12 C10 C11 110.2(3) . .
C12 C10 P1 109.2(2) . .
C11 C10 P1 114.8(2) . .
C12 C10 H10 107.5 . .
C11 C10 H10 107.5 . .
P1 C10 H10 107.5 . .
C10 C11 H11A 109.5 . .
C10 C11 H11B 109.5 . .
H11A C11 H11B 109.5 . .
C10 C11 H11C 109.5 . .
H11A C11 H11C 109.5 . .
H11B C11 H11C 109.5 . .
C10 C12 H12A 109.5 . .
C10 C12 H12B 109.5 . .
H12A C12 H12B 109.5 . .
C10 C12 H12C 109.5 . .
H12A C12 H12C 109.5 . .
H12B C12 H12C 109.5 . .

loop_
_geom_bond_atom_site_label_1
_geom_bond_atom_site_label_2
_geom_bond_distance
_geom_bond_site_symmetry_2
Cu1 N1 2.012(2) .
Cu1 Cu2 2.6198(6) .
Cu1 I1 2.6969(5) .
Cu1 I2 2.7095(5) 3_565
Cu1 I2 2.8042(5) .
Cu1 Cu2 2.8802(6) 3_565
Cu2 P1 2.2242(9) .
Cu2 I1 2.6130(5) .
Cu2 I2 2.8196(5) 3_565
Cu2 I2 2.8332(6) .
Cu2 Cu1 2.8803(6) 3_565
I2 Cu1 2.7095(5) 3_565
I2 Cu2 2.8196(5) 3_565
N1 C5 1.348(3) .
N1 C1 1.358(4) .
P1 C7 1.849(3) .
P1 C10 1.854(3) .
P1 C6 1.856(3) .
C1 C2 1.373(4) .
C1 H1 0.9500 .
C2 C3 1.381(4) .
C2 H2 0.9500 .
C3 C4 1.378(4) .
C3 H3 0.9500 .
C4 C5 1.392(4) .
C4 H4 0.9500 .
C5 C6 1.493(4) 3_565
C6 C5 1.493(4) 3_565
C6 H6A 0.9900 .
C6 H6B 0.9900 .
C7 C8 1.526(5) .
C7 C9 1.544(4) .
C7 H7 1.0000 .
C8 H8A 0.9800 .
C8 H8B 0.9800 .
C8 H8C 0.9800 .
C9 H9A 0.9800 .
C9 H9B 0.9800 .
C9 H9C 0.9800 .
C10 C12 1.532(5) .
C10 C11 1.533(4) .
C10 H10 1.0000 .
C11 H11A 0.9800 .
C11 H11B 0.9800 .
C11 H11C 0.9800 .
C12 H12A 0.9800 .
C12 H12B 0.9800 .
C12 H12C 0.9800 .
